data_4084201
loop_
_publ_author_name
'Ng, Kim Hong'
'Li, Yongxin'
'Ganguly, Rakesh'
'Mathey, Francois'

_publ_section_title
;
 Modifying the Chemistry of the Phosphole Dienic System by \a-Vinylation
;
_journal_issue 16
_journal_name_full Organometallics
_journal_page_first 4245
_journal_paper_doi 10.1021/om500526u
_journal_volume 33
_journal_year 2014
_chemical_formula_sum 'C25 H19 O12 P W'
_chemical_formula_weight 726.22
_space_group_crystal_system triclinic
_space_group_IT_number 2
_space_group_name_Hall '-P 1'
_space_group_name_H-M_alt 'P -1'
_symmetry_space_group_name_Hall '-P 1'
_symmetry_space_group_name_H-M 'P -1'
_atom_sites_solution_hydrogens geom
_cell_angle_alpha 108.019(5)
_cell_angle_beta 101.382(5)
_cell_angle_gamma 91.405(5)
_cell_formula_units_Z 2
_cell_length_a 9.3976(9)
_cell_length_b 10.0987(11)
_cell_length_c 14.5996(13)
_cell_measurement_reflns_used 1597
_cell_measurement_temperature 103.(2)
_cell_measurement_theta_max 22.5903
_cell_measurement_theta_min 2.9744
_cell_volume 1286.2(2)
_computing_cell_refinement 'SAINT V8.34A (Bruker AXS Inc., 2013)'
_computing_data_collection 'Bruker APEX2'
_computing_data_reduction 'SAINT V8.34A (Bruker AXS Inc., 2013)'
_computing_molecular_graphics 'Bruker SHELXTL'
_computing_publication_material 'Bruker SHELXTL'
_computing_structure_refinement 'SHELXL-2013 (Sheldrick, 2013)'
_computing_structure_solution 'SHELXS-97 (Sheldrick 2008)'
_diffrn_ambient_temperature 103.(2)
_diffrn_detector_area_resol_mean 8.3333
_diffrn_measured_fraction_theta_full 0.995
_diffrn_measured_fraction_theta_max 0.995
_diffrn_measurement_device_type 'Bruker APEX-II CCD'
_diffrn_measurement_method '\f and \w scans'
_diffrn_radiation_monochromator graphite
_diffrn_radiation_type MoK\a
_diffrn_radiation_wavelength 0.71073
_diffrn_reflns_av_R_equivalents 0.1174
_diffrn_reflns_av_sigmaI/netI 0.1249
_diffrn_reflns_limit_h_max 11
_diffrn_reflns_limit_h_min -11
_diffrn_reflns_limit_k_max 12
_diffrn_reflns_limit_k_min -12
_diffrn_reflns_limit_l_max 18
_diffrn_reflns_limit_l_min -18
_diffrn_reflns_number 21489
_diffrn_reflns_theta_full 27.05
_diffrn_reflns_theta_max 27.05
_diffrn_reflns_theta_min 1.50
_exptl_absorpt_coefficient_mu 4.618
_exptl_absorpt_correction_T_max 0.84
_exptl_absorpt_correction_T_min 0.56
_exptl_absorpt_correction_type multi-scan
_exptl_absorpt_process_details 'SADABS V2012/1 (Bruker AXS Inc.)'
_exptl_crystal_colour yellow
_exptl_crystal_density_diffrn 1.875
_exptl_crystal_density_method 'not measured'
_exptl_crystal_description plate
_exptl_crystal_F_000 708
_exptl_crystal_size_max 0.180
_exptl_crystal_size_mid 0.100
_exptl_crystal_size_min 0.040
_refine_diff_density_max 1.342
_refine_diff_density_min -1.791
_refine_ls_extinction_method none
_refine_ls_goodness_of_fit_ref 1.041
_refine_ls_hydrogen_treatment constr
_refine_ls_matrix_type full
_refine_ls_number_parameters 356
_refine_ls_number_reflns 5600
_refine_ls_number_restraints 0
_refine_ls_restrained_S_all 1.041
_refine_ls_R_factor_all 0.0985
_refine_ls_R_factor_gt 0.0543
_refine_ls_shift/su_max 0.000
_refine_ls_shift/su_mean 0.000
_refine_ls_structure_factor_coef Fsqd
_refine_ls_weighting_details 'w=1/[\s^2^(Fo^2^)+(0.0738P)^2^+2.2699P] where P=(Fo^2^+2Fc^2^)/3'
_refine_ls_weighting_scheme calc
_refine_ls_wR_factor_gt 0.1153
_refine_ls_wR_factor_ref 0.1632
_reflns_number_gt 3882
_reflns_number_total 5600
_reflns_threshold_expression 'I > 2\s(I)'
_cod_data_source_file om500526u_si_001.cif
_cod_data_source_block I
_cod_depositor_comments 'Adding full bibliography for 4084198--4084202.cif.'
_cod_database_code 4084201

loop_
_space_group_symop_operation_xyz
'x, y, z'
'-x, -y, -z'

loop_
_atom_site_type_symbol
_atom_site_label
_atom_site_fract_x
_atom_site_fract_y
_atom_site_fract_z
_atom_site_U_iso_or_equiv
_atom_site_adp_type
_atom_site_calc_flag
_atom_site_refinement_flags_adp
_atom_site_refinement_flags_posn
_atom_site_occupancy
W W1 -0.18854(5) 1.03412(5) 0.20643(3) 0.02391(16) Uani d . . 1
P P1 0.0625(3) 0.9891(3) 0.2815(2) 0.0216(6) Uani d . . 1
C C1 -0.2744(13) 0.8426(13) 0.2013(8) 0.031(3) Uani d . . 1
C C2 -0.1463(12) 0.9442(12) 0.0703(10) 0.035(3) Uani d . . 1
C C3 -0.1185(11) 1.2282(12) 0.2022(9) 0.030(3) Uani d . . 1
C C4 -0.2279(12) 1.1186(12) 0.3452(9) 0.030(3) Uani d . . 1
C C5 -0.3931(13) 1.0725(11) 0.1468(9) 0.028(3) Uani d . . 1
C C6 0.1609(11) 1.1009(11) 0.4041(7) 0.021(2) Uani d . . 1
C C7 0.2720(11) 1.0554(11) 0.4618(8) 0.025(2) Uani d . . 1
H H7 0.2953 0.9612 0.4407 0.03 Uiso calc U R 1
C C8 0.3481(12) 1.1476(11) 0.5495(8) 0.027(2) Uani d . . 1
H H8 0.4235 1.1166 0.5895 0.032 Uiso calc U R 1
C C9 0.3161(12) 1.2853(12) 0.5802(8) 0.033(3) Uani d . . 1
H H9 0.3698 1.3483 0.6408 0.039 Uiso calc U R 1
C C10 0.2034(11) 1.3324(11) 0.5215(8) 0.024(2) Uani d . . 1
H H10 0.1821 1.4272 0.5422 0.029 Uiso calc U R 1
C C11 0.1252(11) 1.2406(10) 0.4349(7) 0.022(2) Uani d . . 1
H H11 0.0476 1.2706 0.3958 0.027 Uiso calc U R 1
C C12 0.1960(11) 0.9835(11) 0.2067(8) 0.025(2) Uani d . . 1
H H12 0.1943 1.051 0.1689 0.03 Uiso calc U R 1
C C13 0.2340(12) 0.8383(11) 0.1617(8) 0.026(2) Uani d . . 1
C C14 0.2830(13) 0.7981(11) 0.0657(8) 0.034(3) Uani d . . 1
H H14A 0.3121 0.8828 0.0521 0.05 Uiso calc U R 1
H H14B 0.2027 0.7435 0.0124 0.05 Uiso calc U R 1
H H14C 0.3661 0.7419 0.0699 0.05 Uiso calc U R 1
C C15 0.0974(10) 0.8129(10) 0.2820(7) 0.018(2) Uani d . . 1
C C16 0.1559(10) 0.7287(10) 0.1930(7) 0.017(2) Uani d . . 1
C C17 0.0268(11) 0.6463(11) 0.1115(8) 0.026(2) Uani d . . 1
H H17A 0.0619 0.5971 0.0521 0.039 Uiso calc U R 1
H H17B -0.0433 0.7109 0.0963 0.039 Uiso calc U R 1
H H17C -0.0208 0.5782 0.1338 0.039 Uiso calc U R 1
C C18 0.2617(11) 0.6316(11) 0.2228(7) 0.021(2) Uani d . . 1
C C19 0.3345(12) 0.5383(11) 0.1450(8) 0.025(2) Uani d . . 1
C C20 0.5384(13) 0.4196(12) 0.1168(9) 0.038(3) Uani d . . 1
H H20A 0.4735 0.3361 0.0756 0.057 Uiso calc U R 1
H H20B 0.6253 0.3916 0.1531 0.057 Uiso calc U R 1
H H20C 0.5674 0.4701 0.075 0.057 Uiso calc U R 1
C C21 0.2417(11) 0.5750(11) 0.3008(7) 0.022(2) Uani d . . 1
C C22 0.2951(10) 0.4375(11) 0.3038(8) 0.021(2) Uani d . . 1
C C23 0.4741(12) 0.3253(12) 0.3818(9) 0.033(3) Uani d . . 1
H H23A 0.4001 0.2526 0.3781 0.05 Uiso calc U R 1
H H23B 0.5463 0.3463 0.444 0.05 Uiso calc U R 1
H H23C 0.5224 0.2922 0.3263 0.05 Uiso calc U R 1
C C24 0.1207(12) 0.6212(11) 0.3527(8) 0.024(2) Uani d . . 1
C C25 0.0697(11) 0.7577(11) 0.3491(8) 0.026(2) Uani d . . 1
H H25 0.016 0.8069 0.3957 0.031 Uiso calc U R 1
O O1 -0.3237(10) 0.7345(9) 0.1944(7) 0.049(2) Uani d . . 1
O O2 -0.1264(10) 0.8921(9) -0.0083(6) 0.041(2) Uani d . . 1
O O3 -0.0894(9) 1.3321(8) 0.1943(7) 0.040(2) Uani d . . 1
O O4 -0.2518(9) 1.1678(9) 0.4227(6) 0.037(2) Uani d . . 1
O O5 -0.5050(9) 1.0930(9) 0.1121(7) 0.044(2) Uani d . . 1
O O6 0.3346(8) 0.9386(7) 0.2440(5) 0.0269(17) Uani d . . 1
O O7 0.2801(9) 0.4932(8) 0.0584(6) 0.0357(19) Uani d . . 1
O O8 0.4636(7) 0.5089(8) 0.1856(6) 0.0275(17) Uani d . . 1
O O9 0.3531(8) 0.6851(7) 0.3184(5) 0.0241(16) Uani d . . 1
O O10 0.2406(8) 0.3261(8) 0.2443(6) 0.0293(18) Uani d . . 1
O O11 0.4045(8) 0.4517(7) 0.3775(5) 0.0259(16) Uani d . . 1
O O12 0.0726(8) 0.5512(8) 0.3957(6) 0.0323(18) Uani d . . 1

loop_
_atom_site_aniso_label
_atom_site_aniso_U_11
_atom_site_aniso_U_22
_atom_site_aniso_U_33
_atom_site_aniso_U_12
_atom_site_aniso_U_13
_atom_site_aniso_U_23
W1 0.0239(2) 0.0246(2) 0.0235(3) 0.00344(17) -0.00061(17) 0.01147(18)
P1 0.0264(15) 0.0177(13) 0.0201(14) 0.0037(11) 0.0015(12) 0.0074(11)
C1 0.035(7) 0.039(7) 0.028(6) 0.012(6) 0.011(5) 0.019(6)
C2 0.030(6) 0.031(7) 0.040(8) 0.007(5) -0.006(6) 0.016(6)
C3 0.020(6) 0.028(6) 0.034(7) 0.001(5) -0.006(5) 0.008(5)
C4 0.030(6) 0.028(6) 0.038(7) 0.013(5) 0.004(6) 0.021(6)
C5 0.035(7) 0.023(6) 0.033(7) -0.001(5) 0.015(6) 0.011(5)
C6 0.022(5) 0.025(6) 0.014(5) 0.002(4) 0.001(4) 0.005(4)
C7 0.028(6) 0.021(6) 0.021(6) 0.003(4) 0.002(5) 0.003(4)
C8 0.026(6) 0.030(6) 0.021(6) -0.001(5) -0.007(5) 0.011(5)
C9 0.028(6) 0.040(7) 0.018(6) -0.012(5) 0.003(5) -0.004(5)
C10 0.023(6) 0.021(6) 0.027(6) 0.002(4) 0.004(5) 0.008(5)
C11 0.022(5) 0.019(5) 0.020(5) 0.005(4) 0.000(4) 0.001(4)
C12 0.022(5) 0.028(6) 0.023(6) 0.003(5) 0.003(5) 0.006(5)
C13 0.032(6) 0.016(5) 0.030(6) 0.001(5) 0.004(5) 0.010(5)
C14 0.051(8) 0.020(6) 0.027(6) -0.001(5) 0.011(6) 0.004(5)
C15 0.012(5) 0.019(5) 0.022(5) 0.002(4) 0.000(4) 0.007(4)
C16 0.016(5) 0.012(5) 0.026(6) 0.005(4) 0.004(4) 0.010(4)
C17 0.024(6) 0.030(6) 0.025(6) 0.008(5) -0.002(5) 0.013(5)
C18 0.019(5) 0.025(6) 0.018(5) -0.002(4) -0.001(4) 0.010(4)
C19 0.025(6) 0.022(6) 0.029(6) 0.004(5) 0.007(5) 0.011(5)
C20 0.039(7) 0.029(7) 0.049(8) 0.019(6) 0.016(6) 0.013(6)
C21 0.018(5) 0.026(6) 0.022(6) 0.007(4) 0.002(4) 0.009(5)
C22 0.014(5) 0.026(6) 0.022(6) 0.007(4) -0.002(4) 0.009(5)
C23 0.024(6) 0.034(7) 0.040(7) 0.011(5) 0.009(5) 0.007(6)
C24 0.032(6) 0.021(5) 0.024(6) 0.001(5) 0.008(5) 0.012(5)
C25 0.026(6) 0.022(6) 0.029(6) 0.005(5) 0.010(5) 0.003(5)
O1 0.066(6) 0.032(5) 0.049(6) -0.019(5) 0.011(5) 0.014(4)
O2 0.058(6) 0.039(5) 0.030(5) 0.013(4) 0.015(5) 0.012(4)
O3 0.036(5) 0.030(5) 0.054(6) -0.003(4) -0.007(4) 0.027(4)
O4 0.043(5) 0.046(5) 0.024(5) 0.014(4) 0.005(4) 0.016(4)
O5 0.023(4) 0.040(5) 0.066(6) 0.002(4) -0.007(4) 0.024(5)
O6 0.023(4) 0.025(4) 0.032(4) 0.002(3) 0.006(3) 0.009(3)
O7 0.042(5) 0.034(5) 0.030(5) 0.015(4) 0.007(4) 0.008(4)
O8 0.021(4) 0.030(4) 0.033(4) 0.007(3) 0.008(3) 0.010(4)
O9 0.031(4) 0.018(4) 0.025(4) 0.003(3) 0.003(3) 0.011(3)
O10 0.033(4) 0.022(4) 0.036(5) 0.009(3) 0.010(4) 0.010(4)
O11 0.028(4) 0.022(4) 0.027(4) 0.005(3) -0.002(3) 0.011(3)
O12 0.032(4) 0.031(4) 0.042(5) 0.008(3) 0.012(4) 0.022(4)

loop_
_atom_type_symbol
_atom_type_description
_atom_type_scat_dispersion_real
_atom_type_scat_dispersion_imag
_atom_type_scat_source
C C 0.0033 0.0016 'International Tables Vol C Tables 4.2.6.8 and 6.1.1.4'
H H 0.0000 0.0000 'International Tables Vol C Tables 4.2.6.8 and 6.1.1.4'
O O 0.0106 0.0060 'International Tables Vol C Tables 4.2.6.8 and 6.1.1.4'
P P 0.1023 0.0942 'International Tables Vol C Tables 4.2.6.8 and 6.1.1.4'
W W -0.8490 6.8722 'International Tables Vol C Tables 4.2.6.8 and 6.1.1.4'

loop_
_geom_angle_atom_site_label_1
_geom_angle_atom_site_label_2
_geom_angle_atom_site_label_3
_geom_angle
C2 W1 C5 91.7(4)
C2 W1 C1 89.1(5)
C5 W1 C1 88.6(4)
C2 W1 C4 177.8(5)
C5 W1 C4 89.8(4)
C1 W1 C4 89.4(4)
C2 W1 C3 89.3(5)
C5 W1 C3 86.5(4)
C1 W1 C3 174.8(4)
C4 W1 C3 92.3(4)
C2 W1 P1 88.9(3)
C5 W1 P1 179.3(3)
C1 W1 P1 91.7(3)
C4 W1 P1 89.6(3)
C3 W1 P1 93.3(3)
C12 P1 C15 89.5(5)
C12 P1 C6 102.5(5)
C15 P1 C6 103.8(5)
C12 P1 W1 114.9(4)
C15 P1 W1 119.2(3)
C6 P1 W1 121.5(3)
O1 C1 W1 177.2(10)
O2 C2 W1 178.1(10)
O3 C3 W1 174.8(10)
O4 C4 W1 178.7(10)
O5 C5 W1 178.5(10)
C7 C6 C11 120.7(9)
C7 C6 P1 122.6(8)
C11 C6 P1 116.6(8)
C8 C7 C6 119.4(10)
C8 C7 H7 120.3
C6 C7 H7 120.3
C7 C8 C9 120.7(11)
C7 C8 H8 119.7
C9 C8 H8 119.7
C8 C9 C10 120.1(10)
C8 C9 H9 119.9
C10 C9 H9 119.9
C11 C10 C9 119.6(10)
C11 C10 H10 120.2
C9 C10 H10 120.2
C10 C11 C6 119.4(10)
C10 C11 H11 120.3
C6 C11 H11 120.3
O6 C12 C13 59.2(6)
O6 C12 P1 114.4(7)
C13 C12 P1 112.4(8)
O6 C12 H12 118.9
C13 C12 H12 118.9
P1 C12 H12 118.9
O6 C13 C12 58.8(6)
O6 C13 C14 114.9(9)
C12 C13 C14 120.6(9)
O6 C13 C16 112.6(8)
C12 C13 C16 112.9(9)
C14 C13 C16 121.0(9)
C13 C14 H14A 109.5
C13 C14 H14B 109.5
H14A C14 H14B 109.5
C13 C14 H14C 109.5
H14A C14 H14C 109.5
H14B C14 H14C 109.5
C25 C15 C16 122.1(9)
C25 C15 P1 124.9(8)
C16 C15 P1 113.0(7)
C18 C16 C15 109.7(8)
C18 C16 C17 111.0(8)
C15 C16 C17 108.5(8)
C18 C16 C13 110.7(8)
C15 C16 C13 105.3(8)
C17 C16 C13 111.5(9)
C16 C17 H17A 109.5
C16 C17 H17B 109.5
H17A C17 H17B 109.5
C16 C17 H17C 109.5
H17A C17 H17C 109.5
H17B C17 H17C 109.5
O9 C18 C21 59.6(6)
O9 C18 C16 116.1(8)
C21 C18 C16 119.6(8)
O9 C18 C19 114.5(8)
C21 C18 C19 115.0(9)
C16 C18 C19 118.5(9)
O7 C19 O8 124.2(10)
O7 C19 C18 124.6(10)
O8 C19 C18 111.2(9)
O8 C20 H20A 109.5
O8 C20 H20B 109.5
H20A C20 H20B 109.5
O8 C20 H20C 109.5
H20A C20 H20C 109.5
H20B C20 H20C 109.5
O9 C21 C18 58.7(6)
O9 C21 C24 113.5(8)
C18 C21 C24 118.7(9)
O9 C21 C22 115.4(8)
C18 C21 C22 121.2(9)
C24 C21 C22 115.8(9)
O10 C22 O11 124.5(10)
O10 C22 C21 123.2(9)
O11 C22 C21 112.3(9)
O11 C23 H23A 109.5
O11 C23 H23B 109.5
H23A C23 H23B 109.5
O11 C23 H23C 109.5
H23A C23 H23C 109.5
H23B C23 H23C 109.5
O12 C24 C25 124.2(9)
O12 C24 C21 120.8(10)
C25 C24 C21 115.0(9)
C15 C25 C24 121.5(9)
C15 C25 H25 119.3
C24 C25 H25 119.3
C12 O6 C13 61.9(6)
C19 O8 C20 114.5(9)
C18 O9 C21 61.7(6)
C22 O11 C23 116.8(8)

loop_
_geom_bond_atom_site_label_1
_geom_bond_atom_site_label_2
_geom_bond_distance
W1 C2 2.036(13)
W1 C5 2.046(13)
W1 C1 2.051(12)
W1 C4 2.052(12)
W1 C3 2.075(12)
W1 P1 2.512(3)
P1 C12 1.810(10)
P1 C15 1.820(10)
P1 C6 1.838(10)
C1 O1 1.142(13)
C2 O2 1.160(14)
C3 O3 1.123(13)
C4 O4 1.155(13)
C5 O5 1.127(13)
C6 C7 1.389(14)
C6 C11 1.412(14)
C7 C8 1.374(14)
C7 H7 0.95
C8 C9 1.383(16)
C8 H8 0.95
C9 C10 1.414(16)
C9 H9 0.95
C10 C11 1.369(14)
C10 H10 0.95
C11 H11 0.95
C12 O6 1.449(12)
C12 C13 1.494(14)
C12 H12 1.0
C13 O6 1.455(13)
C13 C14 1.500(15)
C13 C16 1.543(13)
C14 H14A 0.98
C14 H14B 0.98
C14 H14C 0.98
C15 C25 1.330(14)
C15 C16 1.527(13)
C16 C18 1.510(13)
C16 C17 1.533(14)
C17 H17A 0.98
C17 H17B 0.98
C17 H17C 0.98
C18 O9 1.420(12)
C18 C21 1.463(14)
C18 C19 1.524(14)
C19 O7 1.202(13)
C19 O8 1.325(13)
C20 O8 1.437(12)
C20 H20A 0.98
C20 H20B 0.98
C20 H20C 0.98
C21 O9 1.434(12)
C21 C24 1.494(14)
C21 C22 1.499(14)
C22 O10 1.213(12)
C22 O11 1.302(12)
C23 O11 1.461(13)
C23 H23A 0.98
C23 H23B 0.98
C23 H23C 0.98
C24 O12 1.212(12)
C24 C25 1.483(14)
C25 H25 0.95
